data_8103248
loop_
_publ_author_name
'Gerhard Laus'
'Volker Kahlenberg'
'Wolfgang Reischl'
'Herwig Schottenberger'

_publ_section_title
;
 Crystal structure of (E)-2-(1-methoxyimidazol-2-yl)-2-oxoacetaldehyde
 O-methyl oxime, C7H9N3O3
;
_journal_issue 4
_journal_name_full 'Zeitschrift f\"ur Kristallographie - New Crystal Structures'
_journal_page_first 623
_journal_volume 226
_journal_year 2011
_chemical_absolute_configuration unk
_chemical_formula_moiety 'C7 H9 N3 O3'
_chemical_formula_sum 'C7 H9 N3 O3'
_chemical_formula_weight 183.17
_space_group_IT_number 29
_symmetry_cell_setting orthorhombic
_symmetry_space_group_name_Hall 'P 2c -2ac'
_symmetry_space_group_name_H-M 'P c a 21'
_atom_sites_solution_hydrogens geom
_atom_sites_solution_primary direct
_atom_sites_solution_secondary difmap
_audit_conform_dict_location ftp://ftp.iucr.org/pub/cif_core.dic
_audit_conform_dict_name cif_core.dic
_audit_conform_dict_version 2.4
_audit_creation_date 2011-05-11T08:47:19-00:00
_audit_creation_method 'WinGX routine CIF_UPDATE'
_cell_angle_alpha 90
_cell_angle_beta 90
_cell_angle_gamma 90
_cell_formula_units_Z 4
_cell_length_a 17.3539(4)
_cell_length_b 4.02431(10)
_cell_length_c 12.3842(3)
_cell_measurement_reflns_used 5853
_cell_measurement_temperature 173(2)
_cell_measurement_theta_max 67.2159
_cell_measurement_theta_min 4.3824
_cell_volume 864.88(4)
_computing_cell_refinement
;
        CrysAlisPro, Oxford Diffraction Ltd.,
        Version 1.171.34.44 (release 25-10-2010 CrysAlis171 .NET)
        (compiled Oct 25 2010,18:11:34)
;
_computing_data_collection
;
        CrysAlisPro, Oxford Diffraction Ltd.,
        Version 1.171.34.44 (release 25-10-2010 CrysAlis171 .NET)
        (compiled Oct 25 2010,18:11:34)
;
_computing_data_reduction
;
        CrysAlisPro, Oxford Diffraction Ltd.,
        Version 1.171.34.44 (release 25-10-2010 CrysAlis171 .NET)
        (compiled Oct 25 2010,18:11:34)
;
_computing_structure_refinement 'SHELXL-97 (Sheldrick, 2008)'
_computing_structure_solution 'SIR2002 (Burla et al., 2003)'
_diffrn_ambient_temperature 173(2)
_diffrn_detector_area_resol_mean 10.3575
_diffrn_measured_fraction_theta_full 0.999
_diffrn_measured_fraction_theta_max 0.999
_diffrn_measurement_device_type 'Xcalibur, Ruby, Gemini ultra'
_diffrn_measurement_method '\w scans'
_diffrn_orient_matrix_UB_11 0.0458064
_diffrn_orient_matrix_UB_12 -0.0834467
_diffrn_orient_matrix_UB_13 0.103047
_diffrn_orient_matrix_UB_21 0.0742272
_diffrn_orient_matrix_UB_22 0.129614
_diffrn_orient_matrix_UB_23 -0.053651
_diffrn_orient_matrix_UB_31 -0.0164908
_diffrn_orient_matrix_UB_32 0.3505438
_diffrn_orient_matrix_UB_33 0.0443744
_diffrn_radiation_monochromator graphite
_diffrn_radiation_type CuK\a
_diffrn_radiation_wavelength 1.5418
_diffrn_reflns_av_R_equivalents 0.0308
_diffrn_reflns_av_unetI/netI 0.0197
_diffrn_reflns_limit_h_max 19
_diffrn_reflns_limit_h_min -20
_diffrn_reflns_limit_k_max 4
_diffrn_reflns_limit_k_min -4
_diffrn_reflns_limit_l_max 14
_diffrn_reflns_limit_l_min -14
_diffrn_reflns_number 7486
_diffrn_reflns_theta_full 67.33
_diffrn_reflns_theta_max 67.33
_diffrn_reflns_theta_min 5.1
_exptl_absorpt_coefficient_mu 0.956
_exptl_absorpt_correction_T_max 1
_exptl_absorpt_correction_T_min 0.72944
_exptl_absorpt_correction_type multi-scan
_exptl_absorpt_process_details
;
        CrysAlisPro, Oxford Diffraction Ltd.,
        Version 1.171.34.44 (release 25-10-2010 CrysAlis171 .NET)
        (compiled Oct 25 2010,18:11:34)
        Empirical absorption correction using spherical harmonics,
 implemented in SCALE3 ABSPACK scaling algorithm.
;
_exptl_crystal_colour colourless
_exptl_crystal_density_diffrn 1.407
_exptl_crystal_density_method 'not measured'
_exptl_crystal_description 'thin plate'
_exptl_crystal_F_000 384
_exptl_crystal_size_max 0.4
_exptl_crystal_size_mid 0.36
_exptl_crystal_size_min 0.1
_refine_diff_density_max 0.117
_refine_diff_density_min -0.158
_refine_diff_density_rms 0.038
_refine_ls_abs_structure_details 'Flack H D (1983), Acta Cryst. A39, 876-881'
_refine_ls_abs_structure_Flack 0.15(19)
_refine_ls_extinction_method none
_refine_ls_goodness_of_fit_ref 1.076
_refine_ls_hydrogen_treatment constr
_refine_ls_matrix_type full
_refine_ls_number_parameters 120
_refine_ls_number_reflns 1525
_refine_ls_number_restraints 1
_refine_ls_restrained_S_all 1.076
_refine_ls_R_factor_all 0.0279
_refine_ls_R_factor_gt 0.0274
_refine_ls_shift/su_max 0
_refine_ls_shift/su_mean 0
_refine_ls_structure_factor_coef Fsqd
_refine_ls_weighting_details 'calc w=1/[\s^2^(Fo^2^)+(0.0441P)^2^+0.0577P] where P=(Fo^2^+2Fc^2^)/3'
_refine_ls_weighting_scheme calc
_refine_ls_wR_factor_gt 0.0688
_refine_ls_wR_factor_ref 0.0693
_reflns_number_gt 1494
_reflns_number_total 1525
_reflns_threshold_expression >2\s(I)
_cod_data_source_file 1267-3592.cff
_cod_data_source_block la181b_1
_cod_original_sg_symbol_Hall 'P 2c -2ac '
_cod_original_sg_symbol_H-M 'P c a 21 '
_cod_database_code 8103248

loop_
_symmetry_equiv_pos_as_xyz
'x, y, z'
'-x, -y, z+1/2'
'-x+1/2, y, z+1/2'
'x+1/2, -y, z'

loop_
_atom_site_label
_atom_site_type_symbol
_atom_site_fract_x
_atom_site_fract_y
_atom_site_fract_z
_atom_site_U_iso_or_equiv
_atom_site_adp_type
_atom_site_occupancy
_atom_site_symmetry_multiplicity
_atom_site_calc_flag
_atom_site_refinement_flags
O1 O 0.34889(5) 0.6947(3) 0.45840(8) 0.0360(2) Uani 1 1 d .
O2 O 0.24240(7) 0.9458(3) 0.62012(9) 0.0416(3) Uani 1 1 d .
O3 O 0.01315(6) 0.9813(3) 0.70014(11) 0.0491(3) Uani 1 1 d .
N1 N 0.27965(7) 0.5513(3) 0.42787(10) 0.0305(3) Uani 1 1 d .
N2 N 0.15576(7) 0.4361(3) 0.41651(10) 0.0320(3) Uani 1 1 d .
N3 N 0.09217(7) 0.9836(3) 0.68205(10) 0.0358(3) Uani 1 1 d .
C6 C 0.10960(9) 0.8167(4) 0.59850(12) 0.0374(3) Uani 1 1 d .
H6 H 0.0714 0.7073 0.5567 0.045 Uiso 1 1 calc R
C2 C 0.20908(8) 0.5981(3) 0.47331(12) 0.0292(3) Uani 1 1 d .
C5 C 0.27215(9) 0.3596(4) 0.33904(12) 0.0347(3) Uani 1 1 d .
H5 H 0.3116 0.2888 0.291 0.042 Uiso 1 1 calc R
C1 C 0.38322(10) 0.5111(4) 0.54666(14) 0.0424(4) Uani 1 1 d .
H1A H 0.3506 0.5311 0.6109 0.064 Uiso 1 1 calc R
H1B H 0.4345 0.6015 0.5623 0.064 Uiso 1 1 calc R
H1C H 0.3879 0.2765 0.5265 0.064 Uiso 1 1 calc R
C3 C 0.19261(8) 0.8003(3) 0.56914(11) 0.0318(3) Uani 1 1 d .
C4 C 0.19503(8) 0.2902(3) 0.33367(11) 0.0340(3) Uani 1 1 d .
H4 H 0.1718 0.1574 0.2792 0.041 Uiso 1 1 calc R
C7 C -0.00223(10) 1.1526(5) 0.79975(15) 0.0513(4) Uani 1 1 d .
H7A H 0.0142 1.0142 0.8606 0.077 Uiso 1 1 calc R
H7B H -0.0576 1.1974 0.8056 0.077 Uiso 1 1 calc R
H7C H 0.0262 1.363 0.8009 0.077 Uiso 1 1 calc R

loop_
_atom_site_aniso_label
_atom_site_aniso_U_11
_atom_site_aniso_U_22
_atom_site_aniso_U_33
_atom_site_aniso_U_23
_atom_site_aniso_U_13
_atom_site_aniso_U_12
O1 0.0338(5) 0.0378(5) 0.0364(5) 0.0018(4) -0.0032(4) -0.0050(4)
O2 0.0406(6) 0.0492(6) 0.0350(5) -0.0135(5) -0.0011(5) -0.0028(5)
O3 0.0343(6) 0.0648(7) 0.0483(6) -0.0147(6) 0.0035(6) 0.0026(5)
N1 0.0322(6) 0.0315(5) 0.0279(6) -0.0003(5) -0.0026(5) -0.0011(4)
N2 0.0371(7) 0.0335(6) 0.0254(5) 0.0010(5) -0.0052(5) 0.0007(4)
N3 0.0310(6) 0.0407(6) 0.0357(7) -0.0018(6) 0.0011(5) 0.0020(5)
C6 0.0370(7) 0.0416(8) 0.0335(7) -0.0046(6) -0.0009(5) 0.0006(6)
C2 0.0338(7) 0.0286(6) 0.0251(6) 0.0038(5) -0.0015(6) 0.0012(5)
C5 0.0441(8) 0.0341(7) 0.0261(6) -0.0001(5) 0.0015(5) 0.0037(6)
C1 0.0405(8) 0.0443(8) 0.0424(8) 0.0029(7) -0.0110(7) 0.0006(6)
C3 0.0389(7) 0.0305(7) 0.0260(6) 0.0012(5) -0.0017(6) 0.0014(6)
C4 0.0445(8) 0.0335(7) 0.0241(6) -0.0031(5) -0.0047(5) 0.0005(5)
C7 0.0462(9) 0.0588(10) 0.0489(9) -0.0132(8) 0.0149(8) 0.0052(8)

loop_
_atom_type_symbol
_atom_type_description
_atom_type_scat_dispersion_real
_atom_type_scat_dispersion_imag
_atom_type_scat_source
C C 0.0181 0.0091 'International Tables Vol C Tables 4.2.6.8 and 6.1.1.4'
H H 0 0 'International Tables Vol C Tables 4.2.6.8 and 6.1.1.4'
N N 0.0311 0.018 'International Tables Vol C Tables 4.2.6.8 and 6.1.1.4'
O O 0.0492 0.0322 'International Tables Vol C Tables 4.2.6.8 and 6.1.1.4'

loop_
_geom_angle_atom_site_label_1
_geom_angle_atom_site_label_2
_geom_angle_atom_site_label_3
_geom_angle
N1 O1 C1 110.52(10)
N3 O3 C7 108.56(12)
C5 N1 C2 109.24(12)
C5 N1 O1 122.95(12)
C2 N1 O1 127.58(12)
C2 N2 C4 105.11(12)
C6 N3 O3 111.28(12)
N3 C6 C3 116.95(13)
N3 C6 H6 121.5
C3 C6 H6 121.5
N2 C2 N1 109.80(12)
N2 C2 C3 124.28(13)
N1 C2 C3 125.92(12)
N1 C5 C4 104.50(12)
N1 C5 H5 127.8
C4 C5 H5 127.8
O1 C1 H1A 109.5
O1 C1 H1B 109.5
H1A C1 H1B 109.5
O1 C1 H1C 109.5
H1A C1 H1C 109.5
H1B C1 H1C 109.5
O2 C3 C2 123.16(13)
O2 C3 C6 122.57(13)
C2 C3 C6 114.27(12)
N2 C4 C5 111.34(12)
N2 C4 H4 124.3
C5 C4 H4 124.3
O3 C7 H7A 109.5
O3 C7 H7B 109.5
H7A C7 H7B 109.5
O3 C7 H7C 109.5
H7A C7 H7C 109.5
H7B C7 H7C 109.5

loop_
_geom_bond_atom_site_label_1
_geom_bond_atom_site_label_2
_geom_bond_distance
O1 N1 1.3856(15)
O1 C1 1.4475(18)
O2 C3 1.2198(18)
O3 N3 1.3895(17)
O3 C7 1.438(2)
N1 C5 1.350(2)
N1 C2 1.3609(18)
N2 C2 1.3326(19)
N2 C4 1.3644(19)
N3 C6 1.2701(19)
C6 C3 1.487(2)
C6 H6 0.95
C2 C3 1.467(2)
C5 C4 1.369(2)
C5 H5 0.95
C1 H1A 0.98
C1 H1B 0.98
C1 H1C 0.98
C4 H4 0.95
C7 H7A 0.98
C7 H7B 0.98
C7 H7C 0.98

loop_
_geom_torsion_atom_site_label_1
_geom_torsion_atom_site_label_2
_geom_torsion_atom_site_label_3
_geom_torsion_atom_site_label_4
_geom_torsion
C1 O1 N1 C5 -102.71(14)
C1 O1 N1 C2 83.42(15)
C7 O3 N3 C6 175.77(14)
O3 N3 C6 C3 179.57(12)
C4 N2 C2 N1 -0.68(15)
C4 N2 C2 C3 178.29(12)
C5 N1 C2 N2 0.91(15)
O1 N1 C2 N2 175.46(12)
C5 N1 C2 C3 -178.04(12)
O1 N1 C2 C3 -3.5(2)
C2 N1 C5 C4 -0.72(15)
O1 N1 C5 C4 -175.58(11)
N2 C2 C3 O2 179.78(14)
N1 C2 C3 O2 -1.4(2)
N2 C2 C3 C6 -0.89(19)
N1 C2 C3 C6 177.92(13)
N3 C6 C3 O2 -1.9(2)
N3 C6 C3 C2 178.76(13)
C2 N2 C4 C5 0.23(15)
N1 C5 C4 N2 0.31(16)
